data_2002724
loop_
_publ_author_name
'Strunk, M'
'Mueller-Buschbaum, Hk'

_publ_section_title
;
Zur Kenntnis eines Strontium-Oxoniccolats(IV): Sr12 Ni7.5 O27
;
_journal_name_full 'Journal of Alloys Compd.'
_journal_page_first 189
_journal_page_last 192
_journal_paper_doi 10.1016/0925-8388(94)91095-2
_journal_volume 209
_journal_year 1994
_chemical_formula_structural 'Sr12 Ni7.5 O27'
_chemical_formula_sum 'Ni7.5 O27 Sr12'
_chemical_name_systematic 'Strontium nickel(IV) oxide (12/7.5/27)'
_space_group_IT_number 150
_symmetry_cell_setting trigonal
_symmetry_Int_Tables_number 150
_symmetry_space_group_name_Hall 'P 3 2"'
_symmetry_space_group_name_H-M 'P 3 2 1'
_cell_angle_alpha 90
_cell_angle_beta 90
_cell_angle_gamma 120
_cell_formula_units_Z 1
_cell_length_a 9.474(4)
_cell_length_b 9.474(4)
_cell_length_c 7.802(7)
_cell_volume 606.5
_refine_ls_R_factor_all 0.072
_cod_database_code 2002724

loop_
_symmetry_equiv_pos_as_xyz
x,y,z
-y,x-y,z
y-x,-x,z
y,x,-z
-x,y-x,-z
x-y,-y,-z

loop_
_atom_site_label
_atom_site_type_symbol
_atom_site_symmetry_multiplicity
_atom_site_Wyckoff_symbol
_atom_site_fract_x
_atom_site_fract_y
_atom_site_fract_z
_atom_site_occupancy
_atom_site_attached_hydrogens
_atom_site_calc_flag
Sr1 Sr2+ 6 g 0.0262(6) 0.6956(6) 0.2545(6) 1. 0 d
Sr2 Sr2+ 3 f 0.3544(8) 0. 0.5 1. 0 d
Sr3 Sr2+ 3 e 0.3269(7) 0. 0. 1. 0 d
Ni1 Ni4+ 1 b 0. 0. 0.5 0.5 0 d
Ni2 Ni4+ 2 d 0.3333 0.6667 0.3902(10) 1. 0 d
Ni3 Ni4+ 2 d 0.3333 0.6667 0.0782(9) 1. 0 d
Ni4 Ni4+ 2 d 0.3333 0.6667 0.7477(12) 0.5 0 d
Ni5 Ni4+ 2 c 0. 0. 0.1709(10) 1. 0 d
O1 O2- 6 g 0.485(1) 0.666(1) 0.216(1) 1. 0 d
O2 O2- 6 g 0.681(1) 0.183(1) 0.483(1) 1. 0 d
O3 O2- 3 e 0.845(1) 0. 0. 1. 0 d
O4 O2- 6 g 0.671(1) 0.184(1) 0.058(1) 1. 0 d
O5 O2- 6 g 0.992(1) 0.152(1) 0.310(1) 1. 0 d

loop_
_atom_type_symbol
_atom_type_oxidation_number
Sr2+ 2.000
Ni4+ 4.000
O2- -2.000
